data_1503493
loop_
_publ_author_name
'Hong, Bor-Cherng'
'Dange, Nitin S.'
'Ding, Chun-Feng'
'Liao, Ju-Hsiou'

_publ_section_title
;
 Organocatalytic Michael-Knoevenagel-hetero-Diels-Alder reactions: an
 efficient asymmetric one-pot strategy to isochromene pyrimidinedione
 derivatives.
;
_journal_issue 2
_journal_name_full 'Organic letters'
_journal_page_first 448
_journal_page_last 451
_journal_paper_doi 10.1021/ol202877m
_journal_volume 14
_journal_year 2012
_chemical_absolute_configuration unk
_chemical_formula_sum 'C21 H21 N O4'
_chemical_formula_weight 351.39
_chemical_name_systematic
; 
 ? 
;
_space_group_IT_number 29
_symmetry_cell_setting orthorhombic
_symmetry_space_group_name_Hall 'P 2c -2ac'
_symmetry_space_group_name_H-M 'P c a 21'
_atom_sites_solution_hydrogens geom
_atom_sites_solution_primary direct
_atom_sites_solution_secondary difmap
_audit_creation_method SHELXL-97
_cell_angle_alpha 90.00
_cell_angle_beta 90.00
_cell_angle_gamma 90.00
_cell_formula_units_Z 4
_cell_length_a 11.8807(10)
_cell_length_b 19.0098(16)
_cell_length_c 8.0620(7)
_cell_measurement_reflns_used 997
_cell_measurement_temperature 295(2)
_cell_measurement_theta_max 23.529
_cell_measurement_theta_min -23.529
_cell_volume 1820.8(3)
_computing_cell_refinement 'BRUKER SMART'
_computing_data_collection 'BRUKER SMART'
_computing_data_reduction 'BRUKER SAINT'
_computing_molecular_graphics Ortep-3
_computing_publication_material 'Wingx publication routines (Farrugia, 1999)'
_computing_structure_refinement 'SHELXL-97 (Sheldrick, 1997)'
_computing_structure_solution 'SHELXS-97 (Sheldrick, 1990)'
_diffrn_ambient_temperature 295(2)
_diffrn_measured_fraction_theta_full 0.999
_diffrn_measured_fraction_theta_max 0.999
_diffrn_measurement_device_type 'Bruker Smart Apex'
_diffrn_measurement_method 'phi-omega scan'
_diffrn_radiation_monochromator graphite
_diffrn_radiation_source 'fine-focus sealed tube'
_diffrn_radiation_type MoK\a
_diffrn_radiation_wavelength 0.71073
_diffrn_reflns_av_R_equivalents 0.0456
_diffrn_reflns_av_sigmaI/netI 0.0332
_diffrn_reflns_limit_h_max 14
_diffrn_reflns_limit_h_min -14
_diffrn_reflns_limit_k_max 22
_diffrn_reflns_limit_k_min -22
_diffrn_reflns_limit_l_max 9
_diffrn_reflns_limit_l_min -9
_diffrn_reflns_number 16831
_diffrn_reflns_theta_full 25.00
_diffrn_reflns_theta_max 25.00
_diffrn_reflns_theta_min 2.14
_diffrn_standards_decay_% 0
_exptl_absorpt_coefficient_mu 0.089
_exptl_absorpt_correction_T_max 0.9968
_exptl_absorpt_correction_T_min 0.9896
_exptl_absorpt_correction_type empirical
_exptl_absorpt_process_details SADABS
_exptl_crystal_colour colorless
_exptl_crystal_density_diffrn 1.282
_exptl_crystal_density_method 'not measured'
_exptl_crystal_description platelet
_exptl_crystal_F_000 744
_exptl_crystal_size_max 0.12
_exptl_crystal_size_mid 0.04
_exptl_crystal_size_min 0.04
_refine_diff_density_max 0.149
_refine_diff_density_min -0.126
_refine_diff_density_rms 0.032
_refine_ls_abs_structure_details 'Flack H D (1983), Acta Cryst. A39, 876-881'
_refine_ls_abs_structure_Flack 0.3(17)
_refine_ls_extinction_method none
_refine_ls_goodness_of_fit_ref 1.069
_refine_ls_hydrogen_treatment mixed
_refine_ls_matrix_type full
_refine_ls_number_parameters 279
_refine_ls_number_reflns 3202
_refine_ls_number_restraints 1
_refine_ls_restrained_S_all 1.069
_refine_ls_R_factor_all 0.0628
_refine_ls_R_factor_gt 0.0531
_refine_ls_shift/su_max 0.007
_refine_ls_shift/su_mean 0.001
_refine_ls_structure_factor_coef Fsqd
_refine_ls_weighting_details 'calc w=1/[\s^2^(Fo^2^)+(0.0765P)^2^+0.0000P] where P=(Fo^2^+2Fc^2^)/3'
_refine_ls_weighting_scheme calc
_refine_ls_wR_factor_gt 0.1242
_refine_ls_wR_factor_ref 0.1297
_reflns_number_gt 2789
_reflns_number_total 3202
_reflns_threshold_expression >2sigma(I)
_cod_data_source_file ol202877m_si_002.cif
_cod_data_source_block dcf01125
_cod_depositor_comments
;
The following automatic conversions were performed:

'_symmetry_cell_setting' value 'Orthorhombic' changed to
'orthorhombic' according to
/home/saulius/struct/CIF-dictionaries/cif_core.dic dictionary named
'cif_core.dic' version 2.4.1 from
2010-06-29.

'_exptl_absorpt_correction_type' value 'Empirical'
changed to 'empirical' according to
/home/saulius/struct/CIF-dictionaries/cif_core.dic dictionary named
'cif_core.dic' version 2.4.1 from 2010-06-29.

Automatic conversion script
Id: cif_fix_values 1715 2011-07-08 13:25:40Z adriana 
;
_cod_original_sg_symbol_Hall 'P 2c -2ac '
_cod_database_code 1503493

loop_
_symmetry_equiv_pos_as_xyz
'x, y, z'
'-x, -y, z+1/2'
'x+1/2, -y, z'
'-x+1/2, y, z+1/2'

loop_
_atom_site_label
_atom_site_type_symbol
_atom_site_fract_x
_atom_site_fract_y
_atom_site_fract_z
_atom_site_U_iso_or_equiv
_atom_site_adp_type
_atom_site_occupancy
_atom_site_symmetry_multiplicity
_atom_site_calc_flag
_atom_site_refinement_flags
O1 O 0.17571(18) 0.74310(12) 1.0734(3) 0.0674(7) Uani 1 1 d .
O2 O 0.11447(16) 0.66662(12) 0.8946(2) 0.0516(5) Uani 1 1 d .
O3 O -0.22863(18) 0.70553(15) 0.2673(3) 0.0764(8) Uani 1 1 d .
O4 O -0.1071(2) 0.73087(14) 0.0812(3) 0.0755(8) Uani 1 1 d .
N1 N -0.1361(2) 0.72528(12) 0.2246(3) 0.0446(6) Uani 1 1 d .
C1 C 0.1309(2) 0.73317(18) 0.9424(4) 0.0496(8) Uani 1 1 d .
C2 C 0.0980(3) 0.79151(17) 0.8281(4) 0.0514(8) Uani 1 1 d .
C3 C 0.0085(2) 0.77355(15) 0.7013(4) 0.0411(6) Uani 1 1 d .
C4 C -0.0040(3) 0.83073(16) 0.5736(4) 0.0475(7) Uani 1 1 d .
C5 C -0.0880(3) 0.81294(15) 0.4361(4) 0.0446(7) Uani 1 1 d .
C6 C -0.0517(2) 0.74336(14) 0.3580(3) 0.0373(6) Uani 1 1 d .
C7 C -0.0447(2) 0.68457(15) 0.4845(4) 0.0392(6) Uani 1 1 d .
C8 C 0.0394(2) 0.70376(14) 0.6207(3) 0.0364(6) Uani 1 1 d .
C9 C 0.0442(2) 0.64640(15) 0.7517(4) 0.0411(7) Uani 1 1 d .
C10 C -0.1017(3) 0.87319(15) 0.3144(4) 0.0528(8) Uani 1 1 d .
C11 C -0.2035(3) 0.90839(19) 0.3073(5) 0.0751(11) Uani 1 1 d .
H11 H -0.2639 0.8929 0.3711 0.090 Uiso 1 1 calc R
C12 C -0.2160(5) 0.9663(2) 0.2058(8) 0.1081(18) Uani 1 1 d .
H12 H -0.2842 0.9903 0.2024 0.130 Uiso 1 1 calc R
C13 C -0.1274(6) 0.9886(2) 0.1100(7) 0.112(2) Uani 1 1 d .
H13 H -0.1356 1.0284 0.0439 0.135 Uiso 1 1 calc R
C14 C -0.0260(4) 0.9527(2) 0.1102(6) 0.0896(14) Uani 1 1 d .
H14 H 0.0328 0.9667 0.0417 0.108 Uiso 1 1 calc R
C15 C -0.0142(4) 0.89547(18) 0.2146(5) 0.0698(10) Uani 1 1 d .
H15 H 0.0540 0.8715 0.2177 0.084 Uiso 1 1 calc R
C16 C 0.0872(2) 0.57718(14) 0.6899(3) 0.0385(6) Uani 1 1 d .
C17 C 0.1933(2) 0.57210(16) 0.6184(4) 0.0489(8) Uani 1 1 d .
H17 H 0.2395 0.6115 0.6138 0.059 Uiso 1 1 calc R
C18 C 0.2304(3) 0.50908(17) 0.5543(4) 0.0563(8) Uani 1 1 d .
H18 H 0.3011 0.5063 0.5053 0.068 Uiso 1 1 calc R
C19 C 0.1633(3) 0.45005(17) 0.5624(4) 0.0557(8) Uani 1 1 d .
H19 H 0.1888 0.4075 0.5196 0.067 Uiso 1 1 calc R
C20 C 0.0596(3) 0.45429(16) 0.6334(4) 0.0530(8) Uani 1 1 d .
H20 H 0.0143 0.4144 0.6390 0.064 Uiso 1 1 calc R
C21 C 0.0208(2) 0.51761(16) 0.6975(4) 0.0460(7) Uani 1 1 d .
H21 H -0.0502 0.5199 0.7458 0.055 Uiso 1 1 calc R
H2A H 0.163(3) 0.8064(19) 0.779(6) 0.083(13) Uiso 1 1 d .
H2B H 0.081(3) 0.836(2) 0.890(5) 0.083(11) Uiso 1 1 d .
H3 H -0.058(2) 0.7668(12) 0.762(3) 0.028(6) Uiso 1 1 d .
H4A H -0.028(3) 0.8747(19) 0.618(4) 0.066(10) Uiso 1 1 d .
H4B H 0.061(3) 0.8355(15) 0.523(4) 0.045(9) Uiso 1 1 d .
H5 H -0.158(2) 0.8033(14) 0.488(4) 0.045(8) Uiso 1 1 d .
H6 H 0.022(2) 0.7500(13) 0.296(3) 0.037(7) Uiso 1 1 d .
H7A H -0.020(2) 0.6430(15) 0.433(4) 0.031(7) Uiso 1 1 d .
H7B H -0.121(3) 0.6739(17) 0.531(4) 0.060(9) Uiso 1 1 d .
H8A H 0.109(2) 0.7073(13) 0.562(4) 0.040(7) Uiso 1 1 d .
H9 H -0.028(3) 0.6435(14) 0.793(4) 0.040(8) Uiso 1 1 d .

loop_
_atom_site_aniso_label
_atom_site_aniso_U_11
_atom_site_aniso_U_22
_atom_site_aniso_U_33
_atom_site_aniso_U_23
_atom_site_aniso_U_13
_atom_site_aniso_U_12
O1 0.0650(14) 0.0851(16) 0.0520(13) -0.0181(13) -0.0275(12) 0.0128(12)
O2 0.0596(12) 0.0568(13) 0.0384(11) -0.0033(10) -0.0137(10) 0.0099(10)
O3 0.0432(13) 0.123(2) 0.0630(16) -0.0113(15) -0.0095(12) -0.0083(13)
O4 0.0902(18) 0.102(2) 0.0341(12) 0.0051(13) -0.0149(12) -0.0195(14)
N1 0.0499(15) 0.0459(13) 0.0379(15) -0.0056(11) -0.0059(11) 0.0058(11)
C1 0.0426(16) 0.065(2) 0.0412(16) -0.0106(15) -0.0042(14) 0.0023(14)
C2 0.0563(19) 0.0518(19) 0.0462(18) -0.0093(17) -0.0103(15) -0.0074(16)
C3 0.0448(16) 0.0461(16) 0.0325(14) -0.0032(14) 0.0019(13) 0.0023(13)
C4 0.061(2) 0.0395(17) 0.0425(17) -0.0025(15) 0.0022(16) -0.0010(14)
C5 0.0499(17) 0.0450(17) 0.0391(16) -0.0008(13) -0.0061(14) 0.0038(14)
C6 0.0389(15) 0.0415(15) 0.0314(14) -0.0012(11) -0.0035(12) -0.0019(12)
C7 0.0434(16) 0.0354(15) 0.0387(16) -0.0090(13) -0.0017(13) 0.0012(13)
C8 0.0352(14) 0.0415(15) 0.0325(15) 0.0010(12) 0.0002(12) 0.0008(11)
C9 0.0332(14) 0.0550(17) 0.0351(15) 0.0003(13) -0.0020(12) 0.0014(12)
C10 0.074(2) 0.0371(16) 0.0471(18) -0.0038(15) -0.0132(16) 0.0021(16)
C11 0.091(3) 0.060(2) 0.075(3) 0.004(2) -0.019(2) 0.0245(19)
C12 0.136(5) 0.066(3) 0.122(4) 0.008(3) -0.047(4) 0.030(3)
C13 0.183(6) 0.050(2) 0.105(4) 0.025(2) -0.070(4) -0.020(3)
C14 0.129(4) 0.068(3) 0.072(3) 0.020(2) -0.031(3) -0.030(3)
C15 0.089(3) 0.058(2) 0.062(2) 0.012(2) -0.011(2) -0.0078(19)
C16 0.0371(14) 0.0461(16) 0.0321(15) 0.0092(12) -0.0044(12) 0.0020(11)
C17 0.0411(14) 0.0505(18) 0.0551(19) 0.0076(15) -0.0002(14) -0.0004(13)
C18 0.0486(18) 0.065(2) 0.056(2) 0.0075(18) 0.0023(16) 0.0136(15)
C19 0.069(2) 0.0506(18) 0.0473(17) -0.0007(15) -0.0085(17) 0.0146(16)
C20 0.071(2) 0.0406(17) 0.0471(18) 0.0021(14) -0.0076(16) -0.0097(15)
C21 0.0444(16) 0.0583(19) 0.0353(15) 0.0042(15) -0.0005(13) -0.0055(14)

loop_
_atom_type_symbol
_atom_type_description
_atom_type_scat_dispersion_real
_atom_type_scat_dispersion_imag
_atom_type_scat_source
C C 0.0033 0.0016 'International Tables Vol C Tables 4.2.6.8 and 6.1.1.4'
H H 0.0000 0.0000 'International Tables Vol C Tables 4.2.6.8 and 6.1.1.4'
N N 0.0061 0.0033 'International Tables Vol C Tables 4.2.6.8 and 6.1.1.4'
O O 0.0106 0.0060 'International Tables Vol C Tables 4.2.6.8 and 6.1.1.4'

loop_
_geom_angle_atom_site_label_1
_geom_angle_atom_site_label_2
_geom_angle_atom_site_label_3
_geom_angle
C1 O2 C9 123.7(2)
O4 N1 O3 123.8(3)
O4 N1 C6 118.1(3)
O3 N1 C6 118.1(3)
O1 C1 O2 117.9(3)
O1 C1 C2 122.9(3)
O2 C1 C2 119.1(3)
C1 C2 C3 115.6(3)
C1 C2 H2A 106(3)
C3 C2 H2A 112(3)
C1 C2 H2B 112(2)
C3 C2 H2B 113(2)
H2A C2 H2B 97(3)
C4 C3 C2 111.6(3)
C4 C3 C8 111.2(2)
C2 C3 C8 108.4(2)
C4 C3 H3 111.9(15)
C2 C3 H3 105.6(15)
C8 C3 H3 107.9(14)
C3 C4 C5 113.6(2)
C3 C4 H4A 114(2)
C5 C4 H4A 106(2)
C3 C4 H4B 108(2)
C5 C4 H4B 105(2)
H4A C4 H4B 111(3)
C10 C5 C6 114.7(3)
C10 C5 C4 111.8(2)
C6 C5 C4 107.8(2)
C10 C5 H5 109.6(18)
C6 C5 H5 105.1(17)
C4 C5 H5 107.2(19)
N1 C6 C7 110.4(2)
N1 C6 C5 107.7(2)
C7 C6 C5 112.1(2)
N1 C6 H6 104.5(15)
C7 C6 H6 112.0(15)
C5 C6 H6 109.8(15)
C6 C7 C8 110.1(2)
C6 C7 H7A 109.8(17)
C8 C7 H7A 108.5(16)
C6 C7 H7B 110.7(19)
C8 C7 H7B 112(2)
H7A C7 H7B 106(2)
C9 C8 C3 109.8(2)
C9 C8 C7 110.7(2)
C3 C8 C7 110.9(2)
C9 C8 H8A 111.4(17)
C3 C8 H8A 111.0(16)
C7 C8 H8A 102.9(18)
O2 C9 C16 107.2(2)
O2 C9 C8 112.2(2)
C16 C9 C8 114.4(2)
O2 C9 H9 104.9(18)
C16 C9 H9 112.7(17)
C8 C9 H9 105.2(17)
C15 C10 C11 119.0(3)
C15 C10 C5 121.8(3)
C11 C10 C5 119.1(3)
C12 C11 C10 120.3(4)
C12 C11 H11 119.9
C10 C11 H11 119.9
C13 C12 C11 119.9(4)
C13 C12 H12 120.1
C11 C12 H12 120.1
C12 C13 C14 120.9(4)
C12 C13 H13 119.5
C14 C13 H13 119.5
C15 C14 C13 118.5(5)
C15 C14 H14 120.7
C13 C14 H14 120.8
C10 C15 C14 121.3(4)
C10 C15 H15 119.3
C14 C15 H15 119.3
C21 C16 C17 118.7(3)
C21 C16 C9 120.7(2)
C17 C16 C9 120.6(3)
C18 C17 C16 120.4(3)
C18 C17 H17 119.8
C16 C17 H17 119.8
C17 C18 C19 120.3(3)
C17 C18 H18 119.8
C19 C18 H18 119.8
C20 C19 C18 119.7(3)
C20 C19 H19 120.1
C18 C19 H19 120.1
C19 C20 C21 120.6(3)
C19 C20 H20 119.7
C21 C20 H20 119.7
C16 C21 C20 120.3(3)
C16 C21 H21 119.9
C20 C21 H21 119.9

loop_
_geom_bond_atom_site_label_1
_geom_bond_atom_site_label_2
_geom_bond_distance
O1 C1 1.198(4)
O2 C1 1.337(4)
O2 C9 1.473(3)
O3 N1 1.212(3)
O4 N1 1.210(3)
N1 C6 1.510(4)
C1 C2 1.494(5)
C2 C3 1.514(4)
C2 H2A 0.91(4)
C2 H2B 1.00(5)
C3 C4 1.504(4)
C3 C8 1.522(4)
C3 H3 0.94(3)
C4 C5 1.530(4)
C4 H4A 0.95(4)
C4 H4B 0.88(3)
C5 C10 1.517(4)
C5 C6 1.527(4)
C5 H5 0.95(3)
C6 C7 1.515(4)
C6 H6 1.02(3)
C7 C8 1.529(4)
C7 H7A 0.94(3)
C7 H7B 1.00(3)
C8 C9 1.519(4)
C8 H8A 0.95(3)
C9 C16 1.497(4)
C9 H9 0.92(3)
C10 C15 1.381(5)
C10 C11 1.384(5)
C11 C12 1.380(6)
C11 H11 0.9300
C12 C13 1.372(8)
C12 H12 0.9300
C13 C14 1.384(7)
C13 H13 0.9300
C14 C15 1.382(5)
C14 H14 0.9300
C15 H15 0.9300
C16 C21 1.382(4)
C16 C17 1.389(4)
C17 C18 1.377(4)
C17 H17 0.9300
C18 C19 1.378(5)
C18 H18 0.9300
C19 C20 1.361(4)
C19 H19 0.9300
C20 C21 1.389(4)
C20 H20 0.9300
C21 H21 0.9300
